data_1502072
loop_
_publ_author_name
'Kramer, S\/oren'
'Friis, Stig D.'
'Xin, Zhuo'
'Odabachian, Yann'
'Skrydstrup, Troels'

_publ_section_title
;
 Metal-free halonium mediated acetate shifts of ynamides to access \a-halo
 acrylamides/acrylimides.
;
_journal_issue 7
_journal_name_full 'Organic letters'
_journal_page_first 1750
_journal_page_last 1753
_journal_paper_doi 10.1021/ol200269h
_journal_volume 13
_journal_year 2011
_chemical_formula_sum 'C27 H23 I N2 O5 S'
_chemical_formula_weight 614.43
_chemical_name_systematic
; 
 ? 
;
_space_group_IT_number 14
_symmetry_cell_setting monoclinic
_symmetry_space_group_name_Hall '-P 2ybc'
_symmetry_space_group_name_H-M 'P 1 21/c 1'
_atom_sites_solution_hydrogens geom
_atom_sites_solution_primary direct
_atom_sites_solution_secondary difmap
_audit_creation_method
;
CrysAlisPro, Oxford Diffraction Ltd.,
Version 1.171.34.39 (release 18-08-2010 CrysAlis171 .NET)
(compiled Aug 18 2010,17:42:00)
;
_cell_angle_alpha 90.00
_cell_angle_beta 91.6541(9)
_cell_angle_gamma 90.00
_cell_formula_units_Z 4
_cell_length_a 14.10697(16)
_cell_length_b 20.6425(2)
_cell_length_c 8.61563(7)
_cell_measurement_reflns_used 21492
_cell_measurement_temperature 100(2)
_cell_measurement_theta_max 29.4198
_cell_measurement_theta_min 2.3601
_cell_volume 2507.85(4)
_computing_cell_refinement
;
CrysAlisPro, Oxford Diffraction Ltd.,
Version 1.171.34.39 (release 18-08-2010 CrysAlis171 .NET)
(compiled Aug 18 2010,17:42:00)
;
_computing_data_collection
;
CrysAlisPro, Oxford Diffraction Ltd.,
Version 1.171.34.39 (release 18-08-2010 CrysAlis171 .NET)
(compiled Aug 18 2010,17:42:00)
;
_computing_data_reduction
;
CrysAlisPro, Oxford Diffraction Ltd.,
Version 1.171.34.39 (release 18-08-2010 CrysAlis171 .NET)
(compiled Aug 18 2010,17:42:00)
;
_computing_structure_refinement 'SHELXL-97 (Sheldrick, 1997)'
_computing_structure_solution 'SHELXS-97 (Sheldrick, 1990)'
_diffrn_ambient_temperature 100(2)
_diffrn_detector_area_resol_mean 10.3590
_diffrn_measured_fraction_theta_full 0.999
_diffrn_measured_fraction_theta_max 0.922
_diffrn_measurement_device_type 'SuperNova, Single source at offset), Atlas'
_diffrn_measurement_method '\w scans'
_diffrn_radiation_monochromator mirror
_diffrn_radiation_source 'SuperNova (Mo) X-ray Source'
_diffrn_radiation_type MoK\a
_diffrn_radiation_wavelength 0.71073
_diffrn_reflns_av_R_equivalents 0.0333
_diffrn_reflns_av_sigmaI/netI 0.0245
_diffrn_reflns_limit_h_max 19
_diffrn_reflns_limit_h_min -19
_diffrn_reflns_limit_k_max 28
_diffrn_reflns_limit_k_min -27
_diffrn_reflns_limit_l_max 11
_diffrn_reflns_limit_l_min -11
_diffrn_reflns_number 43182
_diffrn_reflns_theta_full 25.00
_diffrn_reflns_theta_max 29.48
_diffrn_reflns_theta_min 2.45
_exptl_absorpt_coefficient_mu 1.402
_exptl_absorpt_correction_T_max 1.00000
_exptl_absorpt_correction_T_min 0.74419
_exptl_absorpt_correction_type multi-scan
_exptl_absorpt_process_details
;
CrysAlisPro, Oxford Diffraction Ltd.,
Version 1.171.34.39 (release 18-08-2010 CrysAlis171 .NET)
(compiled Aug 18 2010,17:42:00)
Empirical absorption correction using spherical harmonics,
 implemented in SCALE3 ABSPACK scaling algorithm.
;
_exptl_crystal_colour colourless
_exptl_crystal_density_diffrn 1.627
_exptl_crystal_density_method 'not measured'
_exptl_crystal_description rod
_exptl_crystal_F_000 1232
_exptl_crystal_size_max 0.22
_exptl_crystal_size_mid 0.17
_exptl_crystal_size_min 0.15
_refine_diff_density_max 0.718
_refine_diff_density_min -0.706
_refine_diff_density_rms 0.078
_refine_ls_extinction_method none
_refine_ls_goodness_of_fit_ref 0.839
_refine_ls_hydrogen_treatment constr
_refine_ls_matrix_type full
_refine_ls_number_parameters 325
_refine_ls_number_reflns 6975
_refine_ls_number_restraints 0
_refine_ls_restrained_S_all 0.839
_refine_ls_R_factor_all 0.0361
_refine_ls_R_factor_gt 0.0283
_refine_ls_shift/su_max 0.003
_refine_ls_shift/su_mean 0.000
_refine_ls_structure_factor_coef Fsqd
_refine_ls_weighting_details 'calc w=1/[\s^2^(Fo^2^)+(0.1000P)^2^+0.0000P] where P=(Fo^2^+2Fc^2^)/3'
_refine_ls_weighting_scheme calc
_refine_ls_wR_factor_gt 0.0965
_refine_ls_wR_factor_ref 0.1058
_reflns_number_gt 5612
_reflns_number_total 6975
_reflns_threshold_expression >2sigma(I)
_cod_data_source_file ol200269h_si_002.cif
_cod_data_source_block shelxl
_cod_original_cell_volume 2507.85(5)
_cod_database_code 1502072

loop_
_symmetry_equiv_pos_as_xyz
'x, y, z'
'-x, y+1/2, -z+1/2'
'-x, -y, -z'
'x, -y-1/2, z-1/2'

loop_
_atom_site_label
_atom_site_type_symbol
_atom_site_fract_x
_atom_site_fract_y
_atom_site_fract_z
_atom_site_U_iso_or_equiv
_atom_site_adp_type
_atom_site_occupancy
_atom_site_symmetry_multiplicity
_atom_site_calc_flag
_atom_site_refinement_flags
I I 0.030756(10) 0.603266(7) 0.001314(14) 0.02338(8) Uani 1 1 d .
S S 0.14333(4) 0.64955(3) 0.58609(6) 0.02266(13) Uani 1 1 d .
N2 N 0.06504(12) 0.64010(8) 0.43728(19) 0.0180(3) Uani 1 1 d .
C1 C -0.57406(19) 0.60240(10) -0.0445(3) 0.0238(5) Uani 1 1 d .
H1 H -0.5646 0.6265 -0.1340 0.029 Uiso 1 1 calc R
O4 O 0.14875(13) 0.59123(9) 0.6745(2) 0.0322(4) Uani 1 1 d .
C7 C -0.39716(17) 0.60199(9) 0.0491(3) 0.0196(5) Uani 1 1 d .
C16 C -0.11211(15) 0.63519(10) 0.5992(2) 0.0199(4) Uani 1 1 d .
H16 H -0.0649 0.6047 0.6206 0.024 Uiso 1 1 calc R
O1 O -0.35708(11) 0.63398(8) -0.04652(19) 0.0287(4) Uani 1 1 d .
N1 N -0.35428(12) 0.57480(9) 0.1808(2) 0.0207(4) Uani 1 1 d .
O2 O -0.40090(12) 0.51547(8) 0.39202(19) 0.0306(4) Uani 1 1 d .
C5 C -0.51311(15) 0.54807(9) 0.1864(2) 0.0186(4) Uani 1 1 d .
O5 O 0.11328(12) 0.70781(9) 0.66143(19) 0.0344(4) Uani 1 1 d .
C23 C 0.41887(16) 0.64603(11) 0.4869(2) 0.0238(4) Uani 1 1 d .
H23 H 0.4727 0.6231 0.5188 0.029 Uiso 1 1 calc R
C8 C -0.41988(15) 0.54162(10) 0.2697(2) 0.0206(4) Uani 1 1 d .
C22 C 0.33157(16) 0.62848(10) 0.5443(2) 0.0221(4) Uani 1 1 d .
H22 H 0.3264 0.5933 0.6110 0.027 Uiso 1 1 calc R
C11 C -0.09254(14) 0.55485(10) 0.2643(2) 0.0198(4) Uani 1 1 d .
H11 H -0.0969 0.5411 0.3667 0.024 Uiso 1 1 calc R
C6 C -0.49919(15) 0.58460(10) 0.0536(2) 0.0187(4) Uani 1 1 d .
C24 C 0.42773(16) 0.69683(10) 0.3833(3) 0.0236(4) Uani 1 1 d .
C17 C -0.19932(16) 0.63014(12) 0.6709(2) 0.0253(4) Uani 1 1 d .
H17 H -0.2103 0.5962 0.7390 0.030 Uiso 1 1 calc R
C2 C -0.66445(16) 0.58258(12) -0.0028(3) 0.0256(5) Uani 1 1 d .
H2 H -0.7166 0.5944 -0.0649 0.031 Uiso 1 1 calc R
C18 C -0.26971(17) 0.67596(12) 0.6402(3) 0.0285(5) Uani 1 1 d .
H18 H -0.3281 0.6725 0.6870 0.034 Uiso 1 1 calc R
C20 C -0.16574(16) 0.73185(10) 0.4686(3) 0.0244(4) Uani 1 1 d .
H20 H -0.1547 0.7664 0.4024 0.029 Uiso 1 1 calc R
C3 C -0.67823(16) 0.54563(10) 0.1289(3) 0.0246(4) Uani 1 1 d .
H3 H -0.7393 0.5328 0.1527 0.029 Uiso 1 1 calc R
C19 C -0.25242(17) 0.72668(11) 0.5398(3) 0.0297(5) Uani 1 1 d .
H19 H -0.2992 0.7575 0.5199 0.036 Uiso 1 1 calc R
C21 C 0.25237(15) 0.66443(10) 0.5000(2) 0.0214(4) Uani 1 1 d .
C4 C -0.60248(16) 0.52728(10) 0.2266(2) 0.0228(4) Uani 1 1 d .
H4 H -0.6115 0.5022 0.3146 0.027 Uiso 1 1 calc R
C25 C 0.34570(18) 0.73050(12) 0.3372(3) 0.0338(6) Uani 1 1 d .
H25 H 0.3501 0.7640 0.2657 0.041 Uiso 1 1 calc R
C9 C -0.25800(16) 0.58977(12) 0.2358(3) 0.0251(5) Uani 1 1 d .
H9A H -0.2546 0.5850 0.3478 0.030 Uiso 1 1 calc R
H9B H -0.2446 0.6347 0.2121 0.030 Uiso 1 1 calc R
C10 C -0.18134(15) 0.54755(10) 0.1659(2) 0.0214(4) Uani 1 1 d .
H10A H -0.2014 0.5026 0.1640 0.026 Uiso 1 1 calc R
H10B H -0.1700 0.5611 0.0603 0.026 Uiso 1 1 calc R
C27 C 0.52163(17) 0.71655(12) 0.3206(3) 0.0311(5) Uani 1 1 d .
H27A H 0.5394 0.7581 0.3620 0.047 Uiso 1 1 calc R
H27B H 0.5166 0.7190 0.2094 0.047 Uiso 1 1 calc R
H27C H 0.5689 0.6851 0.3505 0.047 Uiso 1 1 calc R
C26 C 0.25841(17) 0.71515(12) 0.3954(3) 0.0322(5) Uani 1 1 d .
H26 H 0.2046 0.7384 0.3650 0.039 Uiso 1 1 calc R
C15 C -0.09521(15) 0.68563(10) 0.4956(2) 0.0192(4) Uani 1 1 d .
C12 C -0.00869(14) 0.57809(10) 0.2263(2) 0.0172(4) Uani 1 1 d .
C14 C -0.00526(15) 0.69230(10) 0.4086(2) 0.0197(4) Uani 1 1 d .
H14A H -0.0211 0.6936 0.2983 0.024 Uiso 1 1 calc R
H14B H 0.0240 0.7334 0.4362 0.024 Uiso 1 1 calc R
C13 C 0.07060(14) 0.58498(11) 0.3437(2) 0.0183(4) Uani 1 1 d .
O3 O 0.13491(11) 0.54651(7) 0.35964(19) 0.0260(3) Uani 1 1 d .

loop_
_atom_site_aniso_label
_atom_site_aniso_U_11
_atom_site_aniso_U_22
_atom_site_aniso_U_33
_atom_site_aniso_U_23
_atom_site_aniso_U_13
_atom_site_aniso_U_12
I 0.02400(11) 0.03035(12) 0.01572(10) -0.00005(4) -0.00038(7) -0.00069(5)
S 0.0217(3) 0.0318(3) 0.0143(2) -0.00051(19) -0.00363(19) -0.0055(2)
N2 0.0175(8) 0.0214(8) 0.0151(8) -0.0025(6) -0.0015(6) -0.0023(7)
C1 0.0252(13) 0.0243(12) 0.0214(11) -0.0003(7) -0.0052(9) -0.0008(8)
O4 0.0298(9) 0.0451(10) 0.0214(8) 0.0133(7) -0.0050(7) -0.0102(8)
C7 0.0176(11) 0.0211(11) 0.0201(11) -0.0030(7) -0.0009(9) -0.0009(7)
C16 0.0221(10) 0.0208(10) 0.0168(9) 0.0005(7) -0.0011(8) 0.0023(8)
O1 0.0270(9) 0.0303(9) 0.0288(8) 0.0028(7) 0.0034(7) -0.0071(7)
N1 0.0160(9) 0.0234(9) 0.0226(8) -0.0025(7) -0.0023(7) 0.0021(7)
O2 0.0315(9) 0.0370(9) 0.0231(8) 0.0060(7) -0.0032(6) 0.0069(7)
C5 0.0200(10) 0.0173(9) 0.0184(9) -0.0030(7) -0.0009(7) -0.0001(8)
O5 0.0292(9) 0.0477(10) 0.0260(8) -0.0165(7) -0.0025(7) -0.0042(8)
C23 0.0233(11) 0.0257(11) 0.0222(10) -0.0059(8) -0.0042(8) 0.0055(9)
C8 0.0206(10) 0.0196(10) 0.0217(9) -0.0033(8) 0.0010(8) 0.0054(8)
C22 0.0286(11) 0.0188(10) 0.0188(9) -0.0006(8) -0.0013(8) 0.0021(9)
C11 0.0201(10) 0.0215(10) 0.0177(9) -0.0019(8) -0.0013(7) 0.0006(8)
C6 0.0195(10) 0.0173(9) 0.0192(9) -0.0022(8) -0.0010(8) 0.0007(8)
C24 0.0213(10) 0.0226(10) 0.0267(10) -0.0064(8) -0.0043(8) -0.0035(8)
C17 0.0237(11) 0.0346(12) 0.0178(9) 0.0012(9) 0.0015(8) -0.0023(9)
C2 0.0217(11) 0.0272(11) 0.0273(11) -0.0039(9) -0.0083(9) 0.0007(9)
C18 0.0211(11) 0.0406(13) 0.0239(11) -0.0078(9) 0.0038(9) 0.0020(10)
C20 0.0276(11) 0.0181(10) 0.0270(10) 0.0007(8) -0.0063(9) 0.0014(8)
C3 0.0172(10) 0.0265(11) 0.0300(11) -0.0077(9) 0.0004(8) -0.0035(8)
C19 0.0269(12) 0.0288(12) 0.0331(12) -0.0075(9) -0.0072(9) 0.0112(9)
C21 0.0202(10) 0.0229(10) 0.0209(10) 0.0005(8) -0.0054(8) -0.0047(8)
C4 0.0261(11) 0.0237(11) 0.0188(9) -0.0020(8) 0.0024(8) -0.0001(8)
C25 0.0254(12) 0.0328(13) 0.0430(14) 0.0190(11) -0.0041(10) -0.0057(10)
C9 0.0169(11) 0.0286(11) 0.0294(11) -0.0079(9) -0.0060(9) 0.0014(9)
C10 0.0161(10) 0.0258(10) 0.0221(10) -0.0053(8) -0.0026(7) -0.0014(8)
C27 0.0243(12) 0.0293(12) 0.0398(13) -0.0073(10) 0.0028(10) -0.0036(9)
C26 0.0186(11) 0.0348(12) 0.0430(14) 0.0181(11) -0.0056(10) -0.0005(9)
C15 0.0219(10) 0.0182(9) 0.0173(9) -0.0027(7) -0.0042(8) -0.0004(8)
C12 0.0197(10) 0.0194(10) 0.0125(8) -0.0028(7) -0.0007(7) 0.0006(8)
C14 0.0227(10) 0.0175(9) 0.0186(9) 0.0011(7) -0.0023(8) 0.0002(8)
C13 0.0162(10) 0.0220(9) 0.0167(9) -0.0010(8) 0.0003(7) -0.0023(8)
O3 0.0195(8) 0.0268(8) 0.0314(8) -0.0007(6) -0.0044(6) 0.0040(6)

loop_
_atom_type_symbol
_atom_type_description
_atom_type_scat_dispersion_real
_atom_type_scat_dispersion_imag
_atom_type_scat_source
C C 0.0033 0.0016 'International Tables Vol C Tables 4.2.6.8 and 6.1.1.4'
H H 0.0000 0.0000 'International Tables Vol C Tables 4.2.6.8 and 6.1.1.4'
N N 0.0061 0.0033 'International Tables Vol C Tables 4.2.6.8 and 6.1.1.4'
O O 0.0106 0.0060 'International Tables Vol C Tables 4.2.6.8 and 6.1.1.4'
S S 0.1246 0.1234 'International Tables Vol C Tables 4.2.6.8 and 6.1.1.4'
I I -0.4742 1.8119 'International Tables Vol C Tables 4.2.6.8 and 6.1.1.4'

loop_
_geom_angle_atom_site_label_1
_geom_angle_atom_site_label_2
_geom_angle_atom_site_label_3
_geom_angle
O4 S O5 118.53(11)
O4 S N2 109.51(10)
O5 S N2 104.25(9)
O4 S C21 109.86(11)
O5 S C21 108.56(11)
N2 S C21 105.24(9)
C13 N2 C14 122.99(16)
C13 N2 S 119.23(14)
C14 N2 S 117.76(13)
C6 C1 C2 116.9(2)
O1 C7 N1 125.2(2)
O1 C7 C6 128.5(2)
N1 C7 C6 106.32(19)
C15 C16 C17 120.5(2)
C7 N1 C8 111.47(18)
C7 N1 C9 123.99(19)
C8 N1 C9 123.46(19)
C4 C5 C6 121.68(19)
C4 C5 C8 130.61(19)
C6 C5 C8 107.60(18)
C24 C23 C22 121.6(2)
O2 C8 N1 124.3(2)
O2 C8 C5 129.3(2)
N1 C8 C5 106.40(17)
C21 C22 C23 118.59(19)
C12 C11 C10 129.27(19)
C1 C6 C5 121.6(2)
C1 C6 C7 130.1(2)
C5 C6 C7 108.21(18)
C23 C24 C25 118.0(2)
C23 C24 C27 122.3(2)
C25 C24 C27 119.7(2)
C18 C17 C16 119.9(2)
C3 C2 C1 121.5(2)
C19 C18 C17 119.7(2)
C19 C20 C15 120.5(2)
C2 C3 C4 121.4(2)
C18 C19 C20 120.5(2)
C26 C21 C22 121.3(2)
C26 C21 S 118.59(17)
C22 C21 S 119.97(16)
C5 C4 C3 116.9(2)
C26 C25 C24 121.5(2)
N1 C9 C10 114.53(18)
C11 C10 C9 108.04(17)
C25 C26 C21 118.8(2)
C20 C15 C16 118.9(2)
C20 C15 C14 117.67(18)
C16 C15 C14 123.44(18)
C11 C12 C13 121.53(18)
C11 C12 I 125.47(15)
C13 C12 I 112.89(14)
N2 C14 C15 114.97(16)
O3 C13 N2 121.52(18)
O3 C13 C12 123.97(19)
N2 C13 C12 114.51(17)

loop_
_geom_bond_atom_site_label_1
_geom_bond_atom_site_label_2
_geom_bond_distance
I C12 2.0972(19)
S O4 1.4255(17)
S O5 1.4365(18)
S N2 1.6792(17)
S C21 1.754(2)
N2 C13 1.398(3)
N2 C14 1.480(3)
C1 C6 1.383(3)
C1 C2 1.396(4)
C7 O1 1.209(3)
C7 N1 1.389(3)
C7 C6 1.485(3)
C16 C15 1.396(3)
C16 C17 1.396(3)
N1 C8 1.398(3)
N1 C9 1.458(3)
O2 C8 1.207(3)
C5 C4 1.385(3)
C5 C6 1.389(3)
C5 C8 1.486(3)
C23 C24 1.385(3)
C23 C22 1.388(3)
C22 C21 1.386(3)
C11 C12 1.326(3)
C11 C10 1.500(3)
C24 C25 1.398(3)
C24 C27 1.501(3)
C17 C18 1.391(3)
C2 C3 1.386(3)
C18 C19 1.384(3)
C20 C19 1.388(3)
C20 C15 1.393(3)
C3 C4 1.393(3)
C21 C26 1.385(3)
C25 C26 1.380(3)
C9 C10 1.526(3)
C15 C14 1.499(3)
C12 C13 1.493(3)
C13 O3 1.211(3)
